data_7001558
loop_
_publ_author_name
'Mendoza-Espinosa, Daniel'
'Rheingold, Arnold L.'
'Hanna, Tracy A.'

_publ_section_title
;
 Synthesis of bismuth and antimony complexes of the
 &#x201C;larger&#x201D; calix[n]arenes (n = 6--8); from mononuclear to
 tetranuclear complexes
;
_journal_issue 26
_journal_name_full 'Dalton Transactions'
_journal_page_first 5226
_journal_page_last 5238
_journal_paper_doi 10.1039/b903947c
_journal_year 2009
_chemical_formula_moiety 'C42 H31 O8 Sb3, 4(C4H8O)'
_chemical_formula_sum 'C58 H63 O12 Sb3'
_chemical_formula_weight 1317.39
_chemical_name_systematic
;
?
;
_space_group_IT_number 2
_symmetry_cell_setting triclinic
_symmetry_space_group_name_Hall '-P 1'
_symmetry_space_group_name_H-M 'P -1'
_atom_sites_solution_hydrogens geom
_atom_sites_solution_primary direct
_atom_sites_solution_secondary difmap
_audit_creation_method SHELXL-97
_cell_angle_alpha 69.825(3)
_cell_angle_beta 79.972(2)
_cell_angle_gamma 69.980(3)
_cell_formula_units_Z 2
_cell_length_a 13.617(2)
_cell_length_b 13.864(2)
_cell_length_c 15.698(2)
_cell_measurement_reflns_used 500
_cell_measurement_temperature 213(2)
_cell_measurement_theta_max 25
_cell_measurement_theta_min 2
_cell_volume 2608.4(6)
_computing_cell_refinement 'Bruker SMART'
_computing_data_collection 'Bruker SMART'
_computing_data_reduction 'Bruker SAINT'
_computing_molecular_graphics 'Bruker SHELXTL'
_computing_publication_material 'Bruker SHELXTL'
_computing_structure_refinement 'SHELXL-97 (Sheldrick, 1997)'
_computing_structure_solution 'SHELXS-97 (Sheldrick, 1990)'
_diffrn_ambient_temperature 213(2)
_diffrn_detector_area_resol_mean 'not recorded'
_diffrn_measured_fraction_theta_full 0.989
_diffrn_measured_fraction_theta_max 0.989
_diffrn_measurement_device_type 'Bruker SMART 1000'
_diffrn_measurement_method 'phi and omega scans'
_diffrn_radiation_monochromator graphite
_diffrn_radiation_source 'fine-focus sealed tube'
_diffrn_radiation_type MoK\a
_diffrn_radiation_wavelength 0.71073
_diffrn_reflns_av_R_equivalents 0.0607
_diffrn_reflns_av_sigmaI/netI 0.0777
_diffrn_reflns_limit_h_max 15
_diffrn_reflns_limit_h_min -15
_diffrn_reflns_limit_k_max 15
_diffrn_reflns_limit_k_min -9
_diffrn_reflns_limit_l_max 16
_diffrn_reflns_limit_l_min -17
_diffrn_reflns_number 14392
_diffrn_reflns_theta_full 23.29
_diffrn_reflns_theta_max 23.29
_diffrn_reflns_theta_min 1.59
_diffrn_standards_interval_count 'not recorded'
_diffrn_standards_interval_time 'not recorded'
_diffrn_standards_number 'not recorded'
_exptl_absorpt_coefficient_mu 1.594
_exptl_absorpt_correction_T_max 0.821
_exptl_absorpt_correction_T_min 0.767
_exptl_absorpt_correction_type multi-scan
_exptl_absorpt_process_details sadabs
_exptl_crystal_colour Colorless
_exptl_crystal_density_diffrn 1.494
_exptl_crystal_density_method 'not measured'
_exptl_crystal_description Block
_exptl_crystal_F_000 1160
_exptl_crystal_size_max 0.18
_exptl_crystal_size_mid 0.14
_exptl_crystal_size_min 0.13
_refine_diff_density_max 1.098
_refine_diff_density_min -0.907
_refine_diff_density_rms 0.117
_refine_ls_extinction_method none
_refine_ls_goodness_of_fit_ref 0.921
_refine_ls_hydrogen_treatment constr
_refine_ls_matrix_type full
_refine_ls_number_parameters 568
_refine_ls_number_reflns 7451
_refine_ls_number_restraints 0
_refine_ls_restrained_S_all 0.921
_refine_ls_R_factor_all 0.0610
_refine_ls_R_factor_gt 0.0422
_refine_ls_shift/su_max 0.004
_refine_ls_shift/su_mean 0.000
_refine_ls_structure_factor_coef Fsqd
_refine_ls_weighting_details 'calc w=1/[\s^2^(Fo^2^)+(0.0534P)^2^+0.0000P] where P=(Fo^2^+2Fc^2^)/3'
_refine_ls_weighting_scheme calc
_refine_ls_wR_factor_gt 0.1006
_refine_ls_wR_factor_ref 0.1062
_reflns_number_gt 5348
_reflns_number_total 7451
_reflns_threshold_expression >2sigma(I)
_cod_data_source_file b903947c.txt
_cod_data_source_block tcu171m
_cod_depositor_comments
;
The following automatic conversions were performed:
'_symmetry_cell_setting' value 'Triclinic' changed to 'triclinic'
according to '/home/saulius/struct/CIF-dictionaries/cif_core.dic'
dictionary named 'cif_core.dic' version 2.4.1 from 2010-06-29.

Automatic conversion script
Id: cif_fix_enum 1527 2010-12-29 10:47:43Z saulius 
;
_cod_original_cell_volume 2608.3(7)
_cod_database_code 7001558

loop_
_symmetry_equiv_pos_as_xyz
'x, y, z'
'-x, -y, -z'

loop_
_atom_site_label
_atom_site_type_symbol
_atom_site_fract_x
_atom_site_fract_y
_atom_site_fract_z
_atom_site_U_iso_or_equiv
_atom_site_adp_type
_atom_site_occupancy
_atom_site_symmetry_multiplicity
_atom_site_calc_flag
_atom_site_refinement_flags
_atom_site_disorder_assembly
_atom_site_disorder_group
Sb1 Sb 0.79477(3) 0.24028(4) 0.34002(3) 0.03367(14) Uani 1 1 d . . .
C34 C 1.1006(8) 0.5863(9) 0.3378(6) 0.068(3) Uani 1 1 d . . .
Sb2 Sb 0.95843(3) 0.39169(3) 0.21866(3) 0.03060(14) Uani 1 1 d . . .
Sb3 Sb 0.97485(4) 0.42812(4) 0.42020(3) 0.04556(16) Uani 1 1 d . . .
C13 C 0.7974(7) 0.2280(8) 0.1515(5) 0.066(3) Uani 1 1 d . . .
O7 O 0.8799(3) 0.3280(3) 0.3340(3) 0.0320(10) Uani 1 1 d . . .
C47 C 1.1164(7) 0.5350(7) 0.0664(7) 0.097(4) Uani 1 1 d . . .
H47A H 1.0945 0.5731 0.1120 0.117 Uiso 1 1 calc R . .
H47B H 1.0677 0.5726 0.0177 0.117 Uiso 1 1 calc R . .
O5 O 1.0339(4) 0.5465(4) 0.4104(3) 0.0571(15) Uani 1 1 d . . .
O2 O 0.8161(3) 0.2812(4) 0.2030(3) 0.0448(12) Uani 1 1 d . . .
O3 O 1.0672(3) 0.2494(3) 0.2318(3) 0.0388(11) Uani 1 1 d . . .
O9 O 0.7436(3) 0.2437(4) 0.5032(3) 0.0418(12) Uani 1 1 d . . .
O1 O 0.6627(3) 0.3609(4) 0.3294(3) 0.0487(13) Uani 1 1 d . . .
O8 O 1.0230(3) 0.4356(4) 0.2946(3) 0.0417(12) Uani 1 1 d . . .
O10 O 1.1150(3) 0.4291(4) 0.1058(3) 0.0500(13) Uani 1 1 d . . .
O4 O 1.1046(4) 0.3120(5) 0.4707(3) 0.0694(17) Uani 1 1 d . . .
C32 C 1.1296(12) 0.7242(9) 0.2063(8) 0.130(6) Uani 1 1 d . . .
H32A H 1.1035 0.7918 0.1629 0.156 Uiso 1 1 calc R . .
C19 C 1.0803(6) 0.0871(6) 0.3571(6) 0.062(3) Uani 1 1 d . . .
C49 C 1.2869(7) 0.4352(10) 0.0872(6) 0.095(4) Uani 1 1 d . . .
H49A H 1.3205 0.4501 0.1296 0.114 Uiso 1 1 calc R . .
H49B H 1.3417 0.3957 0.0513 0.114 Uiso 1 1 calc R . .
C27 C 1.1890(6) 0.2727(9) 0.4151(5) 0.071(3) Uani 1 1 d . . .
C14 C 0.9905(7) 0.1709(6) 0.1165(5) 0.068(3) Uani 1 1 d . . .
H14A H 1.0407 0.1399 0.0728 0.081 Uiso 1 1 calc R . .
H14B H 0.9921 0.2447 0.1043 0.081 Uiso 1 1 calc R . .
C22 C 1.1940(6) 0.1834(8) 0.3891(6) 0.068(3) Uani 1 1 d . . .
C23 C 1.2840(5) 0.1412(7) 0.3418(5) 0.076(3) Uani 1 1 d . . .
H23A H 1.2916 0.0790 0.3265 0.092 Uiso 1 1 calc R . .
C15 C 1.0229(7) 0.1050(6) 0.2115(6) 0.063(3) Uani 1 1 d . . .
C20 C 1.0549(5) 0.1488(6) 0.2667(5) 0.047(2) Uani 1 1 d . . .
C26 C 1.2662(6) 0.3250(9) 0.3874(5) 0.074(3) Uani 1 1 d . . .
C25 C 1.3540(7) 0.2785(11) 0.3393(6) 0.086(4) Uani 1 1 d . . .
H25A H 1.4088 0.3095 0.3218 0.103 Uiso 1 1 calc R . .
C12 C 0.8815(8) 0.1742(8) 0.1036(5) 0.079(3) Uani 1 1 d . . .
C7 C 0.6036(9) 0.2795(15) 0.2056(6) 0.143(7) Uani 1 1 d . . .
H7A H 0.5394 0.2715 0.1927 0.172 Uiso 1 1 calc R . .
H7B H 0.6159 0.2396 0.2698 0.172 Uiso 1 1 calc R . .
C2 C 0.6041(7) 0.5430(13) 0.2335(8) 0.119(6) Uani 1 1 d . . .
C21 C 1.1053(6) 0.1347(7) 0.4206(6) 0.065(3) Uani 1 1 d . . .
H21A H 1.1220 0.0779 0.4788 0.078 Uiso 1 1 calc R . .
H21B H 1.0420 0.1906 0.4319 0.078 Uiso 1 1 calc R . .
C10 C 0.7582(16) 0.1312(15) 0.0402(8) 0.198(10) Uani 1 1 d . . .
H10A H 0.7445 0.1007 0.0003 0.238 Uiso 1 1 calc R . .
C33 C 1.0594(9) 0.6817(9) 0.2747(8) 0.092(4) Uani 1 1 d . . .
C1 C 0.6196(5) 0.4333(10) 0.2498(5) 0.074(3) Uani 1 1 d . . .
C24 C 1.3640(6) 0.1884(10) 0.3159(7) 0.090(4) Uani 1 1 d . . .
H24A H 1.4245 0.1591 0.2827 0.108 Uiso 1 1 calc R . .
C43 C 0.6624(7) 0.1933(7) 0.5429(6) 0.069(3) Uani 1 1 d . . .
H43A H 0.6465 0.1635 0.5006 0.082 Uiso 1 1 calc R . .
H43B H 0.6843 0.1348 0.5993 0.082 Uiso 1 1 calc R . .
C31 C 1.2353(14) 0.6689(14) 0.2014(10) 0.145(8) Uani 1 1 d . . .
H31A H 1.2805 0.6967 0.1541 0.174 Uiso 1 1 calc R . .
C28 C 1.2571(7) 0.4255(13) 0.4092(7) 0.110(5) Uani 1 1 d . . .
H28A H 1.3271 0.4236 0.4186 0.132 Uiso 1 1 calc R . .
H28B H 1.2145 0.4253 0.4663 0.132 Uiso 1 1 calc R . .
C6 C 0.5867(7) 0.3958(13) 0.1912(6) 0.118(6) Uani 1 1 d . . .
C18 C 1.0754(8) -0.0174(8) 0.3893(7) 0.097(4) Uani 1 1 d . . .
H18A H 1.0920 -0.0592 0.4494 0.117 Uiso 1 1 calc R . .
C8 C 0.6960(9) 0.2282(11) 0.1465(5) 0.105(5) Uani 1 1 d . . .
C48 C 1.2252(7) 0.5341(9) 0.0285(7) 0.088(3) Uani 1 1 d . . .
H48A H 1.2358 0.5338 -0.0348 0.105 Uiso 1 1 calc R . .
H48B H 1.2414 0.5963 0.0320 0.105 Uiso 1 1 calc R . .
C29 C 1.2093(8) 0.5290(10) 0.3365(7) 0.085(4) Uani 1 1 d . . .
C35 C 0.9421(11) 0.7415(8) 0.2795(8) 0.125(6) Uani 1 1 d . . .
H35A H 0.9163 0.7287 0.3435 0.150 Uiso 1 1 calc R . .
H35B H 0.9314 0.8192 0.2522 0.150 Uiso 1 1 calc R . .
C42 C 0.6555(9) 0.5785(8) 0.2835(9) 0.110(5) Uani 1 1 d . . .
H42A H 0.6854 0.5165 0.3354 0.132 Uiso 1 1 calc R . .
H42B H 0.6017 0.6317 0.3083 0.132 Uiso 1 1 calc R . .
C50 C 1.2164(7) 0.3698(11) 0.1383(8) 0.148(7) Uani 1 1 d . . .
H50A H 1.2407 0.2994 0.1278 0.177 Uiso 1 1 calc R . .
H50B H 1.2150 0.3582 0.2037 0.177 Uiso 1 1 calc R . .
O6 O 0.7781(5) 0.6448(5) 0.3695(5) 0.108(3) Uani 1 1 d . . .
H6A H 0.7294 0.6179 0.3870 0.162 Uiso 1 1 calc R . .
C4 C 0.5045(13) 0.588(2) 0.1091(14) 0.234(19) Uani 1 1 d . . .
H4A H 0.4607 0.6420 0.0643 0.281 Uiso 1 1 calc R . .
C3 C 0.5445(8) 0.6167(15) 0.1616(10) 0.178(11) Uani 1 1 d . . .
H3A H 0.5327 0.6907 0.1509 0.214 Uiso 1 1 calc R . .
C41 C 0.7991(10) 0.6625(8) 0.2773(9) 0.105(5) Uani 1 1 d . . .
C37 C 0.8927(10) 0.7240(8) 0.1363(8) 0.100(5) Uani 1 1 d . . .
H37A H 0.9417 0.7590 0.1026 0.120 Uiso 1 1 calc R . .
C39 C 0.7630(7) 0.6460(7) 0.1382(7) 0.089(4) Uani 1 1 d . . .
H39A H 0.7238 0.6256 0.1075 0.107 Uiso 1 1 calc R . .
C36 C 0.8790(9) 0.7079(7) 0.2321(8) 0.096(4) Uani 1 1 d . . .
C30 C 1.2712(9) 0.5762(12) 0.2650(8) 0.102(5) Uani 1 1 d . . .
H30A H 1.3434 0.5396 0.2618 0.123 Uiso 1 1 calc R . .
C16 C 1.0198(9) -0.0017(7) 0.2482(7) 0.098(4) Uani 1 1 d . . .
H16A H 0.9990 -0.0328 0.2126 0.118 Uiso 1 1 calc R . .
C40 C 0.7436(9) 0.6291(8) 0.2342(8) 0.100(5) Uani 1 1 d . . .
C46 C 0.7213(6) 0.3323(6) 0.5374(5) 0.053(2) Uani 1 1 d . . .
H46A H 0.7355 0.3943 0.4894 0.063 Uiso 1 1 calc R . .
H46B H 0.7651 0.3125 0.5878 0.063 Uiso 1 1 calc R . .
C44 C 0.5731(8) 0.2765(10) 0.5610(9) 0.127(5) Uani 1 1 d . . .
H44A H 0.5350 0.2477 0.6178 0.152 Uiso 1 1 calc R . .
H44B H 0.5257 0.3070 0.5115 0.152 Uiso 1 1 calc R . .
C38 C 0.8396(9) 0.6923(9) 0.0908(9) 0.102(4) Uani 1 1 d . . .
H38A H 0.8546 0.7016 0.0283 0.123 Uiso 1 1 calc R . .
C5 C 0.5251(9) 0.4773(18) 0.1171(8) 0.170(10) Uani 1 1 d . . .
H5A H 0.4997 0.4576 0.0756 0.204 Uiso 1 1 calc R . .
C17 C 1.0468(11) -0.0610(8) 0.3352(10) 0.125(6) Uani 1 1 d . . .
H17A H 1.0457 -0.1328 0.3581 0.150 Uiso 1 1 calc R . .
C11 C 0.8588(13) 0.1274(11) 0.0467(7) 0.145(7) Uani 1 1 d . . .
H11A H 0.9137 0.0925 0.0119 0.174 Uiso 1 1 calc R . .
C45 C 0.6118(7) 0.3592(9) 0.5684(9) 0.108(4) Uani 1 1 d . . .
H45A H 0.5730 0.4308 0.5305 0.129 Uiso 1 1 calc R . .
H45B H 0.6037 0.3596 0.6316 0.129 Uiso 1 1 calc R . .
C9 C 0.6815(13) 0.1774(15) 0.0899(7) 0.181(9) Uani 1 1 d . . .
H9A H 0.6137 0.1760 0.0870 0.217 Uiso 1 1 calc R . .

loop_
_atom_site_aniso_label
_atom_site_aniso_U_11
_atom_site_aniso_U_22
_atom_site_aniso_U_33
_atom_site_aniso_U_23
_atom_site_aniso_U_13
_atom_site_aniso_U_12
Sb1 0.0355(3) 0.0409(3) 0.0310(3) -0.0116(2) 0.00282(19) -0.0214(2)
C34 0.096(7) 0.096(8) 0.064(6) -0.058(6) 0.038(5) -0.081(7)
Sb2 0.0271(2) 0.0302(3) 0.0338(3) -0.0071(2) -0.00220(18) -0.01069(19)
Sb3 0.0384(3) 0.0711(4) 0.0425(3) -0.0227(3) 0.0107(2) -0.0368(3)
C13 0.101(7) 0.117(8) 0.018(4) -0.023(5) 0.022(4) -0.090(6)
O7 0.032(2) 0.039(3) 0.032(3) -0.012(2) 0.0005(19) -0.019(2)
C47 0.076(7) 0.056(7) 0.116(9) 0.004(6) 0.029(6) -0.012(5)
O5 0.064(3) 0.097(4) 0.046(3) -0.040(3) 0.028(3) -0.066(3)
O2 0.044(3) 0.078(4) 0.035(3) -0.028(3) 0.011(2) -0.042(3)
O3 0.033(3) 0.028(3) 0.044(3) -0.004(2) 0.010(2) -0.008(2)
O9 0.044(3) 0.048(3) 0.034(3) -0.009(2) 0.003(2) -0.021(2)
O1 0.023(2) 0.067(4) 0.037(3) -0.002(3) 0.000(2) -0.006(2)
O8 0.040(3) 0.054(3) 0.042(3) -0.016(2) 0.001(2) -0.028(2)
O10 0.035(3) 0.045(3) 0.058(3) 0.005(3) -0.009(2) -0.015(2)
O4 0.032(3) 0.126(5) 0.042(3) -0.005(3) -0.001(2) -0.036(3)
C32 0.216(15) 0.086(8) 0.121(10) -0.070(8) 0.112(11) -0.108(10)
C19 0.041(5) 0.040(5) 0.057(6) 0.006(5) 0.020(4) 0.012(4)
C49 0.058(6) 0.156(11) 0.065(7) -0.005(7) 0.007(5) -0.060(7)
C27 0.023(4) 0.132(9) 0.028(5) 0.015(5) -0.005(3) -0.026(5)
C14 0.118(8) 0.047(5) 0.047(5) -0.031(4) 0.040(5) -0.041(5)
C22 0.029(4) 0.086(7) 0.041(5) 0.024(5) 0.000(4) -0.005(4)
C23 0.025(4) 0.082(7) 0.060(6) 0.030(5) 0.004(4) 0.005(4)
C15 0.086(6) 0.039(5) 0.057(6) -0.026(4) 0.041(5) -0.021(4)
C20 0.040(4) 0.026(4) 0.056(5) -0.012(4) 0.025(4) 0.001(3)
C26 0.028(4) 0.159(10) 0.025(4) -0.008(5) -0.011(3) -0.032(5)
C25 0.036(5) 0.153(11) 0.039(6) 0.011(6) -0.004(4) -0.031(6)
C12 0.134(9) 0.123(8) 0.033(5) -0.041(5) 0.041(5) -0.112(8)
C7 0.107(9) 0.35(2) 0.034(6) -0.041(10) 0.025(6) -0.184(14)
C2 0.028(5) 0.129(12) 0.082(9) 0.058(9) 0.027(5) 0.012(6)
C21 0.036(4) 0.073(6) 0.047(5) 0.015(5) 0.009(4) -0.008(4)
C10 0.35(2) 0.35(2) 0.061(8) -0.093(12) 0.077(11) -0.32(2)
C33 0.144(10) 0.073(7) 0.099(8) -0.067(7) 0.078(8) -0.085(8)
C1 0.016(4) 0.130(9) 0.033(5) 0.019(5) -0.006(3) -0.011(5)
C24 0.027(5) 0.128(10) 0.051(6) 0.030(6) 0.000(4) -0.005(6)
C43 0.076(6) 0.079(7) 0.060(6) -0.028(5) 0.028(5) -0.045(5)
C31 0.217(17) 0.186(16) 0.137(13) -0.135(12) 0.140(13) -0.176(15)
C28 0.056(6) 0.282(17) 0.049(6) -0.084(9) 0.026(5) -0.102(9)
C6 0.038(5) 0.250(17) 0.032(6) 0.039(8) -0.007(4) -0.083(8)
C18 0.103(8) 0.036(7) 0.077(8) 0.016(5) 0.045(6) 0.014(5)
C8 0.129(9) 0.223(13) 0.034(5) -0.037(7) 0.019(5) -0.154(10)
C48 0.075(7) 0.102(9) 0.085(7) -0.010(7) 0.013(6) -0.053(6)
C29 0.085(7) 0.172(11) 0.065(7) -0.077(7) 0.040(6) -0.103(8)
C35 0.222(15) 0.032(6) 0.096(9) -0.030(6) 0.104(9) -0.055(8)
C42 0.074(8) 0.052(7) 0.114(11) 0.013(6) 0.066(7) 0.018(6)
C50 0.041(6) 0.182(13) 0.128(10) 0.081(9) -0.018(6) -0.046(7)
O6 0.122(6) 0.068(4) 0.097(5) -0.023(4) 0.082(5) -0.030(4)
C4 0.026(8) 0.38(3) 0.102(14) 0.11(2) 0.004(7) -0.014(15)
C3 0.022(7) 0.204(16) 0.122(13) 0.097(13) 0.031(7) 0.027(8)
C41 0.117(10) 0.029(6) 0.113(10) -0.012(6) 0.090(9) -0.010(6)
C37 0.118(10) 0.039(6) 0.082(9) 0.006(6) 0.070(8) -0.012(6)
C39 0.052(5) 0.062(6) 0.090(7) 0.008(5) 0.040(5) 0.006(4)
C36 0.120(9) 0.025(5) 0.100(9) -0.022(5) 0.070(7) -0.004(5)
C30 0.111(9) 0.190(14) 0.093(9) -0.105(9) 0.072(8) -0.130(11)
C16 0.162(11) 0.038(6) 0.088(8) -0.031(6) 0.065(7) -0.046(6)
C40 0.082(8) 0.026(6) 0.102(10) 0.017(5) 0.068(7) 0.018(5)
C46 0.050(5) 0.066(6) 0.057(5) -0.041(5) 0.010(4) -0.020(4)
C44 0.073(7) 0.178(13) 0.193(13) -0.130(11) 0.073(8) -0.083(8)
C38 0.092(9) 0.066(8) 0.090(9) -0.001(7) 0.048(7) -0.003(6)
C5 0.033(7) 0.40(3) 0.040(7) 0.003(13) 0.000(5) -0.098(13)
C17 0.172(13) 0.031(6) 0.125(12) -0.015(7) 0.088(10) -0.030(7)
C11 0.278(19) 0.190(14) 0.061(7) -0.076(8) 0.072(9) -0.192(14)
C45 0.057(6) 0.124(10) 0.182(12) -0.109(9) 0.040(7) -0.037(6)
C9 0.246(18) 0.39(2) 0.053(7) -0.089(11) 0.049(9) -0.284(19)

loop_
_atom_type_symbol
_atom_type_description
_atom_type_scat_dispersion_real
_atom_type_scat_dispersion_imag
_atom_type_scat_source
C C 0.0033 0.0016 'International Tables Vol C Tables 4.2.6.8 and 6.1.1.4'
H H 0.0000 0.0000 'International Tables Vol C Tables 4.2.6.8 and 6.1.1.4'
O O 0.0106 0.0060 'International Tables Vol C Tables 4.2.6.8 and 6.1.1.4'
Sb Sb -0.5866 1.5461 'International Tables Vol C Tables 4.2.6.8 and 6.1.1.4'

loop_
_geom_angle_atom_site_label_1
_geom_angle_atom_site_label_2
_geom_angle_atom_site_label_3
_geom_angle
_geom_angle_site_symmetry_1
_geom_angle_site_symmetry_3
_geom_angle_publ_flag
O7 Sb1 O1 93.79(19) . . ?
O7 Sb1 O2 86.76(16) . . ?
O1 Sb1 O2 90.08(19) . . ?
O7 Sb1 O9 86.03(15) . . ?
O1 Sb1 O9 76.59(17) . . ?
O2 Sb1 O9 164.37(17) . . ?
C33 C34 O5 118.3(9) . . ?
C33 C34 C29 122.4(9) . . ?
O5 C34 C29 119.2(10) . . ?
O8 Sb2 O3 95.42(19) . . ?
O8 Sb2 O7 86.17(16) . . ?
O3 Sb2 O7 90.85(17) . . ?
O8 Sb3 O4 93.9(2) . . ?
O8 Sb3 O5 90.26(18) . . ?
O4 Sb3 O5 92.8(2) . . ?
O2 C13 C12 118.7(7) . . ?
O2 C13 C8 120.8(8) . . ?
C12 C13 C8 120.5(8) . . ?
Sb1 O7 Sb2 123.0(2) . . ?
O10 C47 C48 108.6(8) . . ?
O10 C47 H47A 110.0 . . ?
C48 C47 H47A 110.0 . . ?
O10 C47 H47B 110.0 . . ?
C48 C47 H47B 110.0 . . ?
H47A C47 H47B 108.3 . . ?
C34 O5 Sb3 124.8(4) . . ?
C13 O2 Sb1 124.5(4) . . ?
C20 O3 Sb2 128.3(4) . . ?
C46 O9 C43 106.4(5) . . ?
C46 O9 Sb1 128.1(4) . . ?
C43 O9 Sb1 110.8(4) . . ?
C1 O1 Sb1 126.4(5) . . ?
Sb3 O8 Sb2 123.3(2) . . ?
C47 O10 C50 105.3(7) . . ?
C27 O4 Sb3 122.1(4) . . ?
C31 C32 C33 121.8(14) . . ?
C31 C32 H32A 119.1 . . ?
C33 C32 H32A 119.1 . . ?
C18 C19 C20 118.7(10) . . ?
C18 C19 C21 119.4(9) . . ?
C20 C19 C21 121.7(8) . . ?
C48 C49 C50 108.1(8) . . ?
C48 C49 H49A 110.1 . . ?
C50 C49 H49A 110.1 . . ?
C48 C49 H49B 110.1 . . ?
C50 C49 H49B 110.1 . . ?
H49A C49 H49B 108.4 . . ?
O4 C27 C26 117.4(10) . . ?
O4 C27 C22 119.6(7) . . ?
C26 C27 C22 123.0(9) . . ?
C15 C14 C12 111.6(7) . . ?
C15 C14 H14A 109.3 . . ?
C12 C14 H14A 109.3 . . ?
C15 C14 H14B 109.3 . . ?
C12 C14 H14B 109.3 . . ?
H14A C14 H14B 108.0 . . ?
C23 C22 C27 117.1(9) . . ?
C23 C22 C21 123.9(10) . . ?
C27 C22 C21 118.8(8) . . ?
C22 C23 C24 121.4(11) . . ?
C22 C23 H23A 119.3 . . ?
C24 C23 H23A 119.3 . . ?
C16 C15 C20 118.1(9) . . ?
C16 C15 C14 120.6(9) . . ?
C20 C15 C14 121.3(7) . . ?
O3 C20 C15 120.3(7) . . ?
O3 C20 C19 119.2(8) . . ?
C15 C20 C19 120.4(8) . . ?
C25 C26 C27 116.4(11) . . ?
C25 C26 C28 120.5(9) . . ?
C27 C26 C28 123.1(9) . . ?
C24 C25 C26 122.3(10) . . ?
C24 C25 H25A 118.9 . . ?
C26 C25 H25A 118.9 . . ?
C13 C12 C11 117.2(10) . . ?
C13 C12 C14 118.0(7) . . ?
C11 C12 C14 124.9(10) . . ?
C6 C7 C8 114.3(8) . . ?
C6 C7 H7A 108.7 . . ?
C8 C7 H7A 108.7 . . ?
C6 C7 H7B 108.7 . . ?
C8 C7 H7B 108.7 . . ?
H7A C7 H7B 107.6 . . ?
C3 C2 C1 118.0(17) . . ?
C3 C2 C42 120.4(17) . . ?
C1 C2 C42 121.3(10) . . ?
C19 C21 C22 116.6(7) . . ?
C19 C21 H21A 108.2 . . ?
C22 C21 H21A 108.2 . . ?
C19 C21 H21B 108.2 . . ?
C22 C21 H21B 108.2 . . ?
H21A C21 H21B 107.3 . . ?
C9 C10 C11 119.7(11) . . ?
C9 C10 H10A 120.2 . . ?
C11 C10 H10A 120.2 . . ?
C34 C33 C32 117.3(12) . . ?
C34 C33 C35 120.6(8) . . ?
C32 C33 C35 122.1(12) . . ?
O1 C1 C6 119.2(11) . . ?
O1 C1 C2 118.5(10) . . ?
C6 C1 C2 122.2(10) . . ?
C25 C24 C23 119.5(10) . . ?
C25 C24 H24A 120.2 . . ?
C23 C24 H24A 120.2 . . ?
C44 C43 O9 105.8(7) . . ?
C44 C43 H43A 110.6 . . ?
O9 C43 H43A 110.6 . . ?
C44 C43 H43B 110.6 . . ?
O9 C43 H43B 110.6 . . ?
H43A C43 H43B 108.7 . . ?
C30 C31 C32 118.3(11) . . ?
C30 C31 H31A 120.9 . . ?
C32 C31 H31A 120.9 . . ?
C26 C28 C29 114.1(7) . . ?
C26 C28 H28A 108.7 . . ?
C29 C28 H28A 108.7 . . ?
C26 C28 H28B 108.7 . . ?
C29 C28 H28B 108.7 . . ?
H28A C28 H28B 107.6 . . ?
C1 C6 C5 116.6(15) . . ?
C1 C6 C7 123.5(9) . . ?
C5 C6 C7 119.6(14) . . ?
C17 C18 C19 121.0(11) . . ?
C17 C18 H18A 119.5 . . ?
C19 C18 H18A 119.5 . . ?
C9 C8 C13 118.1(12) . . ?
C9 C8 C7 121.0(10) . . ?
C13 C8 C7 120.9(8) . . ?
C49 C48 C47 102.0(8) . . ?
C49 C48 H48A 111.4 . . ?
C47 C48 H48A 111.4 . . ?
C49 C48 H48B 111.4 . . ?
C47 C48 H48B 111.4 . . ?
H48A C48 H48B 109.2 . . ?
C30 C29 C34 115.9(12) . . ?
C30 C29 C28 121.1(11) . . ?
C34 C29 C28 122.9(8) . . ?
C36 C35 C33 113.4(8) . . ?
C36 C35 H35A 108.9 . . ?
C33 C35 H35A 108.9 . . ?
C36 C35 H35B 108.9 . . ?
C33 C35 H35B 108.9 . . ?
H35A C35 H35B 107.7 . . ?
C2 C42 C40 119.0(11) . . ?
C2 C42 H42A 107.6 . . ?
C40 C42 H42A 107.6 . . ?
C2 C42 H42B 107.6 . . ?
C40 C42 H42B 107.6 . . ?
H42A C42 H42B 107.0 . . ?
O10 C50 C49 106.7(8) . . ?
O10 C50 H50A 110.4 . . ?
C49 C50 H50A 110.4 . . ?
O10 C50 H50B 110.4 . . ?
C49 C50 H50B 110.4 . . ?
H50A C50 H50B 108.6 . . ?
C41 O6 H6A 109.5 . . ?
C3 C4 C5 121.6(18) . . ?
C3 C4 H4A 119.2 . . ?
C5 C4 H4A 119.2 . . ?
C4 C3 C2 123(2) . . ?
C4 C3 H3A 118.5 . . ?
C2 C3 H3A 118.5 . . ?
C40 C41 O6 117.5(10) . . ?
C40 C41 C36 122.6(12) . . ?
O6 C41 C36 119.8(14) . . ?
C38 C37 C36 124.4(11) . . ?
C38 C37 H37A 117.8 . . ?
C36 C37 H37A 117.8 . . ?
C38 C39 C40 119.8(12) . . ?
C38 C39 H39A 120.1 . . ?
C40 C39 H39A 120.1 . . ?
C41 C36 C37 114.8(13) . . ?
C41 C36 C35 122.8(11) . . ?
C37 C36 C35 122.3(10) . . ?
C31 C30 C29 124.3(14) . . ?
C31 C30 H30A 117.8 . . ?
C29 C30 H30A 117.8 . . ?
C17 C16 C15 120.7(11) . . ?
C17 C16 H16A 119.6 . . ?
C15 C16 H16A 119.6 . . ?
C41 C40 C39 119.4(10) . . ?
C41 C40 C42 123.0(12) . . ?
C39 C40 C42 117.6(13) . . ?
O9 C46 C45 107.5(6) . . ?
O9 C46 H46A 110.2 . . ?
C45 C46 H46A 110.2 . . ?
O9 C46 H46B 110.2 . . ?
C45 C46 H46B 110.2 . . ?
H46A C46 H46B 108.5 . . ?
C43 C44 C45 106.9(8) . . ?
C43 C44 H44A 110.3 . . ?
C45 C44 H44A 110.3 . . ?
C43 C44 H44B 110.3 . . ?
C45 C44 H44B 110.3 . . ?
H44A C44 H44B 108.6 . . ?
C37 C38 C39 118.8(12) . . ?
C37 C38 H38A 120.6 . . ?
C39 C38 H38A 120.6 . . ?
C4 C5 C6 118.0(18) . . ?
C4 C5 H5A 121.0 . . ?
C6 C5 H5A 121.0 . . ?
C18 C17 C16 121.1(10) . . ?
C18 C17 H17A 119.5 . . ?
C16 C17 H17A 119.5 . . ?
C10 C11 C12 121.6(13) . . ?
C10 C11 H11A 119.2 . . ?
C12 C11 H11A 119.2 . . ?
C46 C45 C44 106.4(8) . . ?
C46 C45 H45A 110.4 . . ?
C44 C45 H45A 110.4 . . ?
C46 C45 H45B 110.4 . . ?
C44 C45 H45B 110.4 . . ?
H45A C45 H45B 108.6 . . ?
C10 C9 C8 122.8(12) . . ?
C10 C9 H9A 118.6 . . ?
C8 C9 H9A 118.6 . . ?

loop_
_geom_bond_atom_site_label_1
_geom_bond_atom_site_label_2
_geom_bond_distance
_geom_bond_site_symmetry_2
_geom_bond_publ_flag
Sb1 O7 1.918(4) . ?
Sb1 O1 1.977(4) . ?
Sb1 O2 2.021(4) . ?
Sb1 O9 2.548(4) . ?
C34 C33 1.352(14) . ?
C34 O5 1.406(9) . ?
C34 C29 1.421(14) . ?
Sb2 O8 1.948(4) . ?
Sb2 O3 1.989(4) . ?
Sb2 O7 2.017(4) . ?
Sb3 O8 1.946(4) . ?
Sb3 O4 2.001(5) . ?
Sb3 O5 2.012(4) . ?
C13 O2 1.369(8) . ?
C13 C12 1.392(13) . ?
C13 C8 1.396(12) . ?
C47 O10 1.389(9) . ?
C47 C48 1.495(12) . ?
C47 H47A 0.9800 . ?
C47 H47B 0.9800 . ?
O3 C20 1.369(8) . ?
O9 C46 1.424(8) . ?
O9 C43 1.446(8) . ?
O1 C1 1.379(9) . ?
O10 C50 1.422(10) . ?
O4 C27 1.389(10) . ?
C32 C31 1.38(2) . ?
C32 C33 1.415(13) . ?
C32 H32A 0.9400 . ?
C19 C18 1.382(12) . ?
C19 C20 1.413(11) . ?
C19 C21 1.506(12) . ?
C49 C48 1.430(13) . ?
C49 C50 1.488(12) . ?
C49 H49A 0.9800 . ?
C49 H49B 0.9800 . ?
C27 C26 1.401(12) . ?
C27 C22 1.408(13) . ?
C14 C15 1.505(11) . ?
C14 C12 1.516(12) . ?
C14 H14A 0.9800 . ?
C14 H14B 0.9800 . ?
C22 C23 1.375(11) . ?
C22 C21 1.510(11) . ?
C23 C24 1.390(13) . ?
C23 H23A 0.9400 . ?
C15 C16 1.403(11) . ?
C15 C20 1.410(11) . ?
C26 C25 1.383(13) . ?
C26 C28 1.505(15) . ?
C25 C24 1.377(14) . ?
C25 H25A 0.9400 . ?
C12 C11 1.395(12) . ?
C7 C6 1.489(19) . ?
C7 C8 1.545(17) . ?
C7 H7A 0.9800 . ?
C7 H7B 0.9800 . ?
C2 C3 1.390(16) . ?
C2 C1 1.398(17) . ?
C2 C42 1.429(18) . ?
C21 H21A 0.9800 . ?
C21 H21B 0.9800 . ?
C10 C9 1.31(2) . ?
C10 C11 1.37(2) . ?
C10 H10A 0.9400 . ?
C33 C35 1.530(16) . ?
C1 C6 1.397(16) . ?
C24 H24A 0.9400 . ?
C43 C44 1.427(13) . ?
C43 H43A 0.9800 . ?
C43 H43B 0.9800 . ?
C31 C30 1.320(19) . ?
C31 H31A 0.9400 . ?
C28 C29 1.508(16) . ?
C28 H28A 0.9800 . ?
C28 H28B 0.9800 . ?
C6 C5 1.455(16) . ?
C18 C17 1.367(17) . ?
C18 H18A 0.9400 . ?
C8 C9 1.383(14) . ?
C48 H48A 0.9800 . ?
C48 H48B 0.9800 . ?
C29 C30 1.393(12) . ?
C35 C36 1.499(17) . ?
C35 H35A 0.9800 . ?
C35 H35B 0.9800 . ?
C42 C40 1.552(14) . ?
C42 H42A 0.9800 . ?
C42 H42B 0.9800 . ?
C50 H50A 0.9800 . ?
C50 H50B 0.9800 . ?
O6 C41 1.377(13) . ?
O6 H6A 0.8300 . ?
C4 C3 1.29(4) . ?
C4 C5 1.43(3) . ?
C4 H4A 0.9400 . ?
C3 H3A 0.9400 . ?
C41 C40 1.370(17) . ?
C41 C36 1.406(14) . ?
C37 C38 1.357(15) . ?
C37 C36 1.430(14) . ?
C37 H37A 0.9400 . ?
C39 C38 1.382(13) . ?
C39 C40 1.434(14) . ?
C39 H39A 0.9400 . ?
C30 H30A 0.9400 . ?
C16 C17 1.367(16) . ?
C16 H16A 0.9400 . ?
C46 C45 1.445(10) . ?
C46 H46A 0.9800 . ?
C46 H46B 0.9800 . ?
C44 C45 1.460(12) . ?
C44 H44A 0.9800 . ?
C44 H44B 0.9800 . ?
C38 H38A 0.9400 . ?
C5 H5A 0.9400 . ?
C17 H17A 0.9400 . ?
C11 H11A 0.9400 . ?
C45 H45A 0.9800 . ?
C45 H45B 0.9800 . ?
C9 H9A 0.9400 . ?

loop_
_geom_torsion_atom_site_label_1
_geom_torsion_atom_site_label_2
_geom_torsion_atom_site_label_3
_geom_torsion_atom_site_label_4
_geom_torsion
_geom_torsion_site_symmetry_1
_geom_torsion_site_symmetry_2
_geom_torsion_site_symmetry_3
_geom_torsion_site_symmetry_4
_geom_torsion_publ_flag
O1 Sb1 O7 Sb2 -98.5(3) . . . . ?
O2 Sb1 O7 Sb2 -8.6(3) . . . . ?
O9 Sb1 O7 Sb2 -174.7(2) . . . . ?
O8 Sb2 O7 Sb1 -172.2(3) . . . . ?
O3 Sb2 O7 Sb1 -76.8(3) . . . . ?
C33 C34 O5 Sb3 102.6(8) . . . . ?
C29 C34 O5 Sb3 -81.5(8) . . . . ?
O8 Sb3 O5 C34 -10.9(7) . . . . ?
O4 Sb3 O5 C34 83.0(7) . . . . ?
C12 C13 O2 Sb1 -114.7(7) . . . . ?
C8 C13 O2 Sb1 65.7(11) . . . . ?
O7 Sb1 O2 C13 163.4(6) . . . . ?
O1 Sb1 O2 C13 -102.8(6) . . . . ?
O9 Sb1 O2 C13 -133.9(7) . . . . ?
O8 Sb2 O3 C20 120.3(6) . . . . ?
O7 Sb2 O3 C20 34.1(6) . . . . ?
O7 Sb1 O9 C46 40.5(5) . . . . ?
O1 Sb1 O9 C46 -54.3(5) . . . . ?
O2 Sb1 O9 C46 -22.2(8) . . . . ?
O7 Sb1 O9 C43 173.4(5) . . . . ?
O1 Sb1 O9 C43 78.6(5) . . . . ?
O2 Sb1 O9 C43 110.7(7) . . . . ?
O7 Sb1 O1 C1 86.8(7) . . . . ?
O2 Sb1 O1 C1 0.0(7) . . . . ?
O9 Sb1 O1 C1 171.8(7) . . . . ?
O4 Sb3 O8 Sb2 112.6(3) . . . . ?
O5 Sb3 O8 Sb2 -154.6(3) . . . . ?
O3 Sb2 O8 Sb3 -101.3(3) . . . . ?
O7 Sb2 O8 Sb3 -10.8(3) . . . . ?
C48 C47 O10 C50 31.1(12) . . . . ?
O8 Sb3 O4 C27 3.2(7) . . . . ?
O5 Sb3 O4 C27 -87.3(7) . . . . ?
Sb3 O4 C27 C26 89.2(7) . . . . ?
Sb3 O4 C27 C22 -91.0(9) . . . . ?
O4 C27 C22 C23 -173.6(6) . . . . ?
C26 C27 C22 C23 6.2(12) . . . . ?
O4 C27 C22 C21 1.8(11) . . . . ?
C26 C27 C22 C21 -178.4(7) . . . . ?
C27 C22 C23 C24 -3.7(12) . . . . ?
C21 C22 C23 C24 -178.9(8) . . . . ?
C12 C14 C15 C16 54.3(10) . . . . ?
C12 C14 C15 C20 -124.3(8) . . . . ?
Sb2 O3 C20 C15 83.7(7) . . . . ?
Sb2 O3 C20 C19 -99.8(7) . . . . ?
C16 C15 C20 O3 174.8(7) . . . . ?
C14 C15 C20 O3 -6.5(11) . . . . ?
C16 C15 C20 C19 -1.6(11) . . . . ?
C14 C15 C20 C19 177.1(7) . . . . ?
C18 C19 C20 O3 -175.0(6) . . . . ?
C21 C19 C20 O3 9.2(10) . . . . ?
C18 C19 C20 C15 1.5(10) . . . . ?
C21 C19 C20 C15 -174.3(7) . . . . ?
O4 C27 C26 C25 174.1(7) . . . . ?
C22 C27 C26 C25 -5.7(12) . . . . ?
O4 C27 C26 C28 -4.9(12) . . . . ?
C22 C27 C26 C28 175.3(9) . . . . ?
C27 C26 C25 C24 2.7(13) . . . . ?
C28 C26 C25 C24 -178.2(9) . . . . ?
O2 C13 C12 C11 -175.5(8) . . . . ?
C8 C13 C12 C11 4.1(14) . . . . ?
O2 C13 C12 C14 4.2(12) . . . . ?
C8 C13 C12 C14 -176.2(8) . . . . ?
C15 C14 C12 C13 66.9(10) . . . . ?
C15 C14 C12 C11 -113.4(10) . . . . ?
C18 C19 C21 C22 127.5(8) . . . . ?
C20 C19 C21 C22 -56.7(10) . . . . ?
C23 C22 C21 C19 -37.5(11) . . . . ?
C27 C22 C21 C19 147.4(8) . . . . ?
O5 C34 C33 C32 175.2(8) . . . . ?
C29 C34 C33 C32 -0.6(13) . . . . ?
O5 C34 C33 C35 -3.3(13) . . . . ?
C29 C34 C33 C35 -179.1(9) . . . . ?
C31 C32 C33 C34 2.5(17) . . . . ?
C31 C32 C33 C35 -179.0(11) . . . . ?
Sb1 O1 C1 C6 64.3(9) . . . . ?
Sb1 O1 C1 C2 -119.9(7) . . . . ?
C3 C2 C1 O1 -169.0(8) . . . . ?
C42 C2 C1 O1 16.7(13) . . . . ?
C3 C2 C1 C6 6.7(13) . . . . ?
C42 C2 C1 C6 -167.7(9) . . . . ?
C26 C25 C24 C23 -0.5(15) . . . . ?
C22 C23 C24 C25 1.0(13) . . . . ?
C46 O9 C43 C44 27.1(10) . . . . ?
Sb1 O9 C43 C44 -115.9(8) . . . . ?
C33 C32 C31 C30 -2.7(19) . . . . ?
C25 C26 C28 C29 88.3(10) . . . . ?
C27 C26 C28 C29 -92.7(10) . . . . ?
O1 C1 C6 C5 169.3(7) . . . . ?
C2 C1 C6 C5 -6.4(12) . . . . ?
O1 C1 C6 C7 -5.4(12) . . . . ?
C2 C1 C6 C7 178.9(8) . . . . ?
C8 C7 C6 C1 -101.1(10) . . . . ?
C8 C7 C6 C5 84.4(11) . . . . ?
C20 C19 C18 C17 0.1(13) . . . . ?
C21 C19 C18 C17 176.0(9) . . . . ?
O2 C13 C8 C9 177.0(10) . . . . ?
C12 C13 C8 C9 -2.6(16) . . . . ?
O2 C13 C8 C7 -5.6(16) . . . . ?
C12 C13 C8 C7 174.8(10) . . . . ?
C6 C7 C8 C9 -124.1(12) . . . . ?
C6 C7 C8 C13 58.6(15) . . . . ?
C50 C49 C48 C47 14.9(14) . . . . ?
O10 C47 C48 C49 -28.7(12) . . . . ?
C33 C34 C29 C30 -1.1(12) . . . . ?
O5 C34 C29 C30 -176.8(7) . . . . ?
C33 C34 C29 C28 176.8(9) . . . . ?
O5 C34 C29 C28 1.0(12) . . . . ?
C26 C28 C29 C30 -88.9(10) . . . . ?
C26 C28 C29 C34 93.4(10) . . . . ?
C34 C33 C35 C36 -87.6(12) . . . . ?
C32 C33 C35 C36 94.0(11) . . . . ?
C3 C2 C42 C40 -64.6(14) . . . . ?
C1 C2 C42 C40 109.7(11) . . . . ?
C47 O10 C50 C49 -20.7(13) . . . . ?
C48 C49 C50 O10 2.7(15) . . . . ?
C5 C4 C3 C2 -5(3) . . . . ?
C1 C2 C3 C4 -1(2) . . . . ?
C42 C2 C3 C4 173.4(15) . . . . ?
C40 C41 C36 C37 4.5(15) . . . . ?
O6 C41 C36 C37 -179.1(8) . . . . ?
C40 C41 C36 C35 -178.1(10) . . . . ?
O6 C41 C36 C35 -1.7(15) . . . . ?
C38 C37 C36 C41 -4.5(16) . . . . ?
C38 C37 C36 C35 178.1(11) . . . . ?
C33 C35 C36 C41 119.5(10) . . . . ?
C33 C35 C36 C37 -63.2(13) . . . . ?
C32 C31 C30 C29 0.9(19) . . . . ?
C34 C29 C30 C31 0.9(15) . . . . ?
C28 C29 C30 C31 -176.9(11) . . . . ?
C20 C15 C16 C17 0.3(14) . . . . ?
C14 C15 C16 C17 -178.5(9) . . . . ?
O6 C41 C40 C39 -180.0(7) . . . . ?
C36 C41 C40 C39 -3.5(17) . . . . ?
O6 C41 C40 C42 3.3(16) . . . . ?
C36 C41 C40 C42 179.8(8) . . . . ?
C38 C39 C40 C41 2.2(14) . . . . ?
C38 C39 C40 C42 179.0(9) . . . . ?
C2 C42 C40 C41 -178.1(12) . . . . ?
C2 C42 C40 C39 5.2(15) . . . . ?
C43 O9 C46 C45 -20.5(10) . . . . ?
Sb1 O9 C46 C45 113.9(8) . . . . ?
O9 C43 C44 C45 -23.1(13) . . . . ?
C36 C37 C38 C39 3.5(18) . . . . ?
C40 C39 C38 C37 -2.1(15) . . . . ?
C3 C4 C5 C6 5(3) . . . . ?
C1 C6 C5 C4 0.9(17) . . . . ?
C7 C6 C5 C4 175.8(13) . . . . ?
C19 C18 C17 C16 -1.5(17) . . . . ?
C15 C16 C17 C18 1.3(17) . . . . ?
C9 C10 C11 C12 -2(2) . . . . ?
C13 C12 C11 C10 -2.1(18) . . . . ?
C14 C12 C11 C10 178.2(12) . . . . ?
O9 C46 C45 C44 6.2(13) . . . . ?
C43 C44 C45 C46 10.6(14) . . . . ?
C11 C10 C9 C8 3(3) . . . . ?
C13 C8 C9 C10 -1(2) . . . . ?
C7 C8 C9 C10 -178.6(16) . . . . ?
